data_4001298
loop_
_publ_author_name
'Sourisseau, Sebastien'
'Louvain, Nicolas'
'Bi, Wenhua'
'Mercier, Nicolas'
'Rondeau, David'
'Boucher, Florent'
'Buzar\'e, Jean-Yves'
'Legein, Christophe'

_publ_section_title
;
 Reduced Band Gap Hybrid Perovskites Resulting from Combined Hydrogen and
 Halogen Bonding at the Organic&#x2212;Inorganic Interface
;
_journal_issue 3
_journal_name_full 'Chemistry of Materials'
_journal_page_first 600
_journal_paper_doi 10.1021/cm062380e
_journal_volume 19
_journal_year 2007
_chemical_formula_moiety 'C4 H14 Br2 I4 N2 Pb1'
_chemical_formula_sum 'C4 H14 Br2 I4 N2 Pb'
_chemical_formula_weight 964.78
_space_group_IT_number 15
_symmetry_cell_setting monoclinic
_symmetry_space_group_name_Hall '-C 2yc'
_symmetry_space_group_name_H-M 'C 1 2/c 1'
_audit_creation_date 2004-05-04T14:48:17-00:00
_audit_creation_method 'WinGX routine CIF_UPDATE'
_cell_angle_alpha 90
_cell_angle_beta 98.6500(10)
_cell_angle_gamma 90
_cell_formula_units_Z 4
_cell_length_a 9.1263(10)
_cell_length_b 9.1429(10)
_cell_length_c 21.450(2)
_cell_measurement_temperature 293(2)
_cell_volume 1769.4(3)
_computing_structure_refinement 'SHELXL-97 (Sheldrick, 1997)'
_diffrn_ambient_temperature 293(2)
_diffrn_detector_area_resol_mean 9
_diffrn_measured_fraction_theta_full 0.985
_diffrn_measured_fraction_theta_max 0.985
_diffrn_measurement_device '\k-geometry diffractometer'
_diffrn_measurement_device_type area_detector
_diffrn_measurement_method CCD
_diffrn_radiation_monochromator graphite
_diffrn_radiation_probe x-ray
_diffrn_radiation_type MoK\a
_diffrn_radiation_wavelength 0.71073
_diffrn_reflns_av_R_equivalents 0.0709
_diffrn_reflns_limit_h_max 11
_diffrn_reflns_limit_h_min -11
_diffrn_reflns_limit_k_max 10
_diffrn_reflns_limit_k_min -11
_diffrn_reflns_limit_l_max 27
_diffrn_reflns_limit_l_min -27
_diffrn_reflns_number 22484
_diffrn_reflns_theta_full 27.52
_diffrn_reflns_theta_max 27.52
_diffrn_reflns_theta_min 3.53
_exptl_absorpt_coefficient_mu 21.004
_exptl_absorpt_correction_T_max 0.3588
_exptl_absorpt_correction_T_min 0.0436
_exptl_absorpt_correction_type gaussian
_exptl_crystal_colour red
_exptl_crystal_density_diffrn 3.622
_exptl_crystal_density_method 'not measured'
_exptl_crystal_description prism
_exptl_crystal_F_000 1664
_exptl_crystal_size_max 0.24
_exptl_crystal_size_mid 0.18
_exptl_crystal_size_min 0.05
_refine_diff_density_max 1.534
_refine_diff_density_min -1.249
_refine_ls_extinction_coef 0.00035(6)
_refine_ls_extinction_expression Fc^*^=kFc[1+0.001xFc^2^\l^3^/sin(2\q)]^-1/4^
_refine_ls_extinction_method SHELXL
_refine_ls_goodness_of_fit_ref 1.053
_refine_ls_hydrogen_treatment constr
_refine_ls_matrix_type full
_refine_ls_number_parameters 71
_refine_ls_number_reflns 2010
_refine_ls_number_restraints 0
_refine_ls_restrained_S_all 1.053
_refine_ls_R_factor_gt 0.0408
_refine_ls_shift/su_max 0.001
_refine_ls_structure_factor_coef Fsqd
_refine_ls_weighting_details 'calc w=1/[\s^2^(Fo^2^)+(0.0448P)^2^+38.1670P] where P=(Fo^2^+2Fc^2^)/3'
_refine_ls_weighting_scheme calc
_refine_ls_wR_factor_ref 0.1032
_reflns_number_gt 1673
_reflns_number_total 2010
_reflns_threshold_expression >2sigma(I)
_cod_data_source_file cm062380esi20061005_124422.cif
_cod_data_source_block nanny
_cod_original_sg_symbol_H-M 'C 2/c'
_cod_database_code 4001298

loop_
_symmetry_equiv_pos_as_xyz
'x, y, z'
'-x, y, -z+1/2'
'x+1/2, y+1/2, z'
'-x+1/2, y+1/2, -z+1/2'
'-x, -y, -z'
'x, -y, z-1/2'
'-x+1/2, -y+1/2, -z'
'x+1/2, -y+1/2, z-1/2'

loop_
_atom_site_label
_atom_site_type_symbol
_atom_site_fract_x
_atom_site_fract_y
_atom_site_fract_z
_atom_site_U_iso_or_equiv
_atom_site_adp_type
_atom_site_occupancy
_atom_site_calc_flag
_atom_site_refinement_flags
_atom_site_disorder_group
_atom_site_disorder_assembly
Pb Pb 1.5 -0.66145(5) 1.25 0.03414(18) Uani 1 d S . .
I1 I 1.75247(8) -0.41558(8) 1.25013(4) 0.0556(2) Uani 1 d . . .
I2 I 1.56097(11) -0.65330(10) 1.39935(4) 0.0698(3) Uani 1 d . . .
Br Br 1.80328(18) -0.45479(19) 1.52200(7) 0.0867(5) Uani 1 d . . .
N N 2.0624(14) -0.2135(14) 1.5768(6) 0.082(3) Uani 1 d . . B
H0A H 2.1509 -0.2524 1.5749 0.123 Uiso 1 calc R . .
H0B H 2.0737 -0.1226 1.5916 0.123 Uiso 1 calc R . .
H0C H 2.0093 -0.2121 1.5385 0.123 Uiso 1 calc R . .
C2 C 1.983(2) -0.304(3) 1.6201(8) 0.119(8) Uani 1 d . . .
H2A1 H 2.0361 -0.3958 1.6271 0.143 Uiso 0.5 calc PR 1 A
H2B1 H 1.994 -0.2538 1.6604 0.143 Uiso 0.5 calc PR 1 A
H2A2 H 2.0396 -0.3008 1.6622 0.143 Uiso 0.5 d PR 2 A
H2B2 H 1.8884 -0.2578 1.6223 0.143 Uiso 0.5 d PR 2 A
C1A C 1.843(3) -0.335(4) 1.6046(13) 0.079(9) Uani 0.5 d P 1 B
H1A1 H 1.7868 -0.2449 1.5994 0.095 Uiso 0.5 calc PR 1 B
H1A2 H 1.8101 -0.3904 1.6384 0.095 Uiso 0.5 calc PR 1 B
C1B C 1.954(4) -0.448(4) 1.6028(13) 0.093(11) Uani 0.5 d P 2 B
H1B1 H 1.9144 -0.4989 1.6363 0.111 Uiso 0.5 calc PR 2 B
H1B2 H 2.0446 -0.4961 1.596 0.111 Uiso 0.5 calc PR 2 B

loop_
_atom_site_aniso_label
_atom_site_aniso_U_11
_atom_site_aniso_U_22
_atom_site_aniso_U_33
_atom_site_aniso_U_23
_atom_site_aniso_U_13
_atom_site_aniso_U_12
Pb 0.0305(3) 0.0305(3) 0.0410(3) 0 0.00408(18) 0
I1 0.0457(4) 0.0472(4) 0.0724(5) 0.0056(3) 0.0040(3) -0.0202(3)
I2 0.0782(6) 0.0781(6) 0.0509(5) -0.0032(4) 0.0028(4) 0.0062(4)
Br 0.0918(10) 0.0981(11) 0.0668(8) -0.0089(8) 0.0005(7) -0.0434(9)
N 0.078(8) 0.080(8) 0.088(9) -0.008(7) 0.011(7) -0.011(7)
C2 0.130(16) 0.17(2) 0.055(9) -0.020(11) 0.009(9) -0.076(15)
C1A 0.063(16) 0.12(3) 0.055(14) 0.010(15) 0.019(12) -0.043(18)
C1B 0.11(3) 0.10(3) 0.052(16) 0.011(16) -0.011(16) -0.03(2)

loop_
_atom_type_symbol
_atom_type_description
_atom_type_scat_dispersion_real
_atom_type_scat_dispersion_imag
_atom_type_scat_source
C C 0.0033 0.0016 'International Tables Vol C Tables 4.2.6.8 and 6.1.1.4'
H H 0 0 'International Tables Vol C Tables 4.2.6.8 and 6.1.1.4'
N N 0.0061 0.0033 'International Tables Vol C Tables 4.2.6.8 and 6.1.1.4'
Br Br -0.2901 2.4595 'International Tables Vol C Tables 4.2.6.8 and 6.1.1.4'
I I -0.4742 1.8119 'International Tables Vol C Tables 4.2.6.8 and 6.1.1.4'
Pb Pb -3.3944 10.1111 'International Tables Vol C Tables 4.2.6.8 and 6.1.1.4'

loop_
_geom_angle_atom_site_label_1
_geom_angle_atom_site_label_2
_geom_angle_atom_site_label_3
_geom_angle
_geom_angle_site_symmetry_1
_geom_angle_site_symmetry_3
I2 Pb I2 177.30(4) . 2_857
I2 Pb I1 88.04(2) . .
I2 Pb I1 90.07(2) 2_857 .
I2 Pb I1 90.07(2) . 2_857
I2 Pb I1 88.04(2) 2_857 2_857
I1 Pb I1 91.40(3) . 2_857
I2 Pb I1 91.86(2) . 3_445
I2 Pb I1 90.07(2) 2_857 3_445
I1 Pb I1 178.49(3) . 3_445
I1 Pb I1 90.099(9) 2_857 3_445
I2 Pb I1 90.07(2) . 4_847
I2 Pb I1 91.86(2) 2_857 4_847
I1 Pb I1 90.099(9) . 4_847
I1 Pb I1 178.49(3) 2_857 4_847
I1 Pb I1 88.40(3) 3_445 4_847
Pb I1 Pb 178.49(3) . 3
C1B Br C1A 41.1(14) . .
C1A C2 C1B 65(2) . .
C1A C2 N 120(2) . .
C1B C2 N 117(2) . .
C2 C1A Br 112(2) . .
C2 C1B Br 110(2) . .

loop_
_geom_bond_atom_site_label_1
_geom_bond_atom_site_label_2
_geom_bond_distance
_geom_bond_site_symmetry_2
Pb I2 3.1689(9) .
Pb I2 3.1689(9) 2_857
Pb I1 3.2187(8) .
Pb I1 3.2187(8) 2_857
Pb I1 3.2410(8) 3_445
Pb I1 3.2410(8) 4_847
I1 Pb 3.2410(8) 3
Br C1B 2.04(3) .
Br C1A 2.07(3) .
N C2 1.51(2) .
C2 C1A 1.30(3) .
C2 C1B 1.38(4) .

loop_
_geom_hbond_atom_site_label_D
_geom_hbond_atom_site_label_H
_geom_hbond_atom_site_label_A
_geom_hbond_site_symmetry_A
_geom_hbond_distance_DH
_geom_hbond_distance_HA
_geom_hbond_distance_DA
_geom_hbond_angle_DHA
N H0A I2 5_948 0.89 2.74 3.610(13) 165
N H0B I2 7_848 0.89 2.83 3.598(13) 146.1
N H0C I2 3 0.89 3.14 3.845(13) 138
